data_4321175
loop_
_publ_author_name
'William J. Evans'
'Michael A. Greci'
'Joseph W. Ziller'

_publ_section_title
;
 Reactivity of "Eu(OiPr)2" with Phenols: Formation of Linear Eu3, Square
 Pyramidal Eu5, Cubic Eu8, and Capped Cubic Eu9 Polymetallic Europium
 Complexes
;
_journal_name_full 'Inorganic Chemistry'
_journal_page_first 3213
_journal_page_last 3220
_journal_paper_doi 10.1021/ic9909532
_journal_volume 39
_journal_year 2000
_chemical_formula_sum 'C72 H102 Eu3 O12'
_chemical_formula_weight 1615.42
_chemical_name_systematic
; 
 ? 
;
_space_group_IT_number 14
_symmetry_cell_setting monoclinic
_symmetry_space_group_name_Hall '-P 2ybc'
_symmetry_space_group_name_H-M 'P 1 21/c 1'
_atom_sites_solution_hydrogens geom
_atom_sites_solution_primary direct
_atom_sites_solution_secondary difmap
_audit_creation_method SHELXTL
_cell_angle_alpha 90.00
_cell_angle_beta 100.1190(10)
_cell_angle_gamma 90.00
_cell_formula_units_Z 2
_cell_length_a 12.0468(6)
_cell_length_b 11.9257(6)
_cell_length_c 24.2959(13)
_cell_measurement_temperature 158(2)
_cell_volume 3436.2(3)
_computing_cell_refinement 'Bruker SMART/SAINT'
_computing_data_collection 'Bruker SMART'
_computing_data_reduction 'Bruker SHELXTL'
_computing_molecular_graphics 'Bruker SHELXTL'
_computing_publication_material 'Bruker SHELXTL'
_computing_structure_refinement 'Bruker SHELXTL'
_computing_structure_solution 'Bruker SHELXTL'
_diffrn_ambient_temperature 158(2)
_diffrn_measured_fraction_theta_full 0.989
_diffrn_measured_fraction_theta_max 0.989
_diffrn_measurement_device_type 'CCD area detector'
_diffrn_measurement_method 'phi and omega scans'
_diffrn_radiation_monochromator graphite
_diffrn_radiation_source 'sealed tube'
_diffrn_radiation_type MoK\a
_diffrn_radiation_wavelength 0.71073
_diffrn_reflns_av_R_equivalents 0.0831
_diffrn_reflns_av_sigmaI/netI 0.0947
_diffrn_reflns_limit_h_max 12
_diffrn_reflns_limit_h_min -14
_diffrn_reflns_limit_k_max 14
_diffrn_reflns_limit_k_min -12
_diffrn_reflns_limit_l_max 28
_diffrn_reflns_limit_l_min -27
_diffrn_reflns_number 16949
_diffrn_reflns_theta_full 25.00
_diffrn_reflns_theta_max 25.00
_diffrn_reflns_theta_min 1.70
_diffrn_standards_decay_% '< 1.0'
_exptl_absorpt_coefficient_mu 2.764
_exptl_absorpt_correction_T_max 0.7696
_exptl_absorpt_correction_T_min 0.6079
_exptl_absorpt_correction_type numerical
_exptl_absorpt_process_details 'Bruker SADABS'
_exptl_crystal_colour yellow
_exptl_crystal_density_diffrn 1.561
_exptl_crystal_density_method 'not measured'
_exptl_crystal_description parallelpiped
_exptl_crystal_F_000 1638
_exptl_crystal_size_max 0.20
_exptl_crystal_size_mid 0.13
_exptl_crystal_size_min 0.10
_refine_diff_density_max 3.293
_refine_diff_density_min -2.970
_refine_diff_density_rms 0.266
_refine_ls_extinction_method none
_refine_ls_goodness_of_fit_ref 1.223
_refine_ls_hydrogen_treatment constr
_refine_ls_matrix_type full
_refine_ls_number_parameters 394
_refine_ls_number_reflns 5980
_refine_ls_number_restraints 0
_refine_ls_restrained_S_all 1.223
_refine_ls_R_factor_all 0.1428
_refine_ls_R_factor_gt 0.1020
_refine_ls_shift/su_max 0.000
_refine_ls_shift/su_mean 0.000
_refine_ls_structure_factor_coef Fsqd
_refine_ls_weighting_details 'calc w=1/[\s^2^(Fo^2^)+(0.1059P)^2^+43.2633P] where P=(Fo^2^+2Fc^2^)/3'
_refine_ls_weighting_scheme calc
_refine_ls_wR_factor_gt 0.2361
_refine_ls_wR_factor_ref 0.2609
_reflns_number_gt 4236
_reflns_number_total 5980
_reflns_threshold_expression >2sigma(I)
_cod_data_source_file ic9909532_3.cif
_cod_data_source_block mg51z
_cod_depositor_comments
;
The following automatic conversions were performed:

'_symmetry_cell_setting' value 'Monoclinic' changed to 'monoclinic'
according to the built-in table from CIF Core dictionary named
'cif_core.dic' version 2.4.1 from 2010-06-29.

Automatic conversion script
Id: cif_fix_values 1646 2011-03-28 12:23:43Z adriana 
;
_cod_database_code 4321175

loop_
_symmetry_equiv_pos_as_xyz
'x, y, z'
'-x, y+1/2, -z+1/2'
'-x, -y, -z'
'x, -y-1/2, z-1/2'

loop_
_atom_site_label
_atom_site_type_symbol
_atom_site_fract_x
_atom_site_fract_y
_atom_site_fract_z
_atom_site_U_iso_or_equiv
_atom_site_adp_type
_atom_site_occupancy
_atom_site_symmetry_multiplicity
_atom_site_calc_flag
_atom_site_refinement_flags
_atom_site_disorder_assembly
_atom_site_disorder_group
Eu1 Eu 0.79900(8) 1.34388(7) 0.40974(3) 0.0396(3) Uani 1 1 d . . .
Eu2 Eu 1.0000 1.5000 0.5000 0.0304(3) Uani 1 2 d S . .
O1 O 1.0055(10) 1.3559(9) 0.4232(5) 0.043(3) Uani 1 1 d . . .
O2 O 0.8482(11) 1.3540(10) 0.5122(5) 0.051(3) Uani 1 1 d . . .
O3 O 0.8295(10) 1.5454(9) 0.4251(5) 0.049(3) Uani 1 1 d . . .
O4 O 0.8273(10) 1.1630(10) 0.3518(5) 0.048(3) Uani 1 1 d . . .
O5 O 0.6494(13) 1.3993(11) 0.3195(6) 0.067(4) Uani 1 1 d . . .
O6 O 0.6250(12) 1.2318(13) 0.4261(6) 0.070(4) Uani 1 1 d . . .
C1 C 1.0713(16) 1.3161(14) 0.3895(7) 0.046(4) Uani 1 1 d . . .
C2 C 1.1674(15) 1.2490(15) 0.4113(7) 0.045(4) Uani 1 1 d . . .
C3 C 1.236(2) 1.2081(15) 0.3762(10) 0.071(7) Uani 1 1 d . . .
H3A H 1.2980 1.1622 0.3911 0.086 Uiso 1 1 calc R . .
C4 C 1.215(2) 1.2324(19) 0.3189(10) 0.076(7) Uani 1 1 d . . .
H4A H 1.2644 1.2054 0.2954 0.091 Uiso 1 1 calc R . .
C5 C 1.120(2) 1.2983(17) 0.2966(8) 0.067(7) Uani 1 1 d . . .
H5A H 1.1044 1.3143 0.2577 0.081 Uiso 1 1 calc R . .
C6 C 1.048(2) 1.3396(14) 0.3310(8) 0.057(5) Uani 1 1 d . . .
C7 C 1.1885(19) 1.2216(19) 0.4726(7) 0.064(6) Uani 1 1 d . . .
H7A H 1.2563 1.1750 0.4816 0.095 Uiso 1 1 calc R . .
H7B H 1.1237 1.1808 0.4819 0.095 Uiso 1 1 calc R . .
H7C H 1.1994 1.2912 0.4943 0.095 Uiso 1 1 calc R . .
C8 C 0.948(2) 1.4025(17) 0.3081(9) 0.075(7) Uani 1 1 d . . .
H8A H 0.9072 1.4228 0.3381 0.112 Uiso 1 1 calc R . .
H8B H 0.8993 1.3567 0.2803 0.112 Uiso 1 1 calc R . .
H8C H 0.9698 1.4708 0.2902 0.112 Uiso 1 1 calc R . .
C9 C 0.8170(13) 1.2899(14) 0.5505(7) 0.037(4) Uani 1 1 d . . .
C10 C 0.7643(15) 1.3375(16) 0.5941(7) 0.047(4) Uani 1 1 d . . .
C11 C 0.7351(17) 1.263(2) 0.6328(7) 0.065(7) Uani 1 1 d . . .
H11A H 0.6996 1.2922 0.6617 0.079 Uiso 1 1 calc R . .
C12 C 0.753(2) 1.150(2) 0.6326(10) 0.079(8) Uani 1 1 d . . .
H12A H 0.7326 1.1032 0.6607 0.095 Uiso 1 1 calc R . .
C13 C 0.8031(16) 1.1056(18) 0.5902(8) 0.055(5) Uani 1 1 d . . .
H13A H 0.8167 1.0272 0.5889 0.066 Uiso 1 1 calc R . .
C14 C 0.8321(16) 1.1736(16) 0.5507(8) 0.053(5) Uani 1 1 d . . .
C15 C 0.749(2) 1.4617(17) 0.5960(9) 0.066(6) Uani 1 1 d . . .
H15A H 0.7128 1.4812 0.6278 0.098 Uiso 1 1 calc R . .
H15B H 0.7021 1.4871 0.5613 0.098 Uiso 1 1 calc R . .
H15C H 0.8231 1.4984 0.6004 0.098 Uiso 1 1 calc R . .
C16 C 0.884(2) 1.1212(18) 0.5037(10) 0.076(7) Uani 1 1 d . . .
H16A H 0.8883 1.0397 0.5089 0.115 Uiso 1 1 calc R . .
H16B H 0.9594 1.1517 0.5045 0.115 Uiso 1 1 calc R . .
H16C H 0.8362 1.1384 0.4677 0.115 Uiso 1 1 calc R . .
C17 C 0.7579(15) 1.6279(14) 0.4035(8) 0.050(5) Uani 1 1 d . . .
C18 C 0.8084(17) 1.7128(15) 0.3712(8) 0.056(5) Uani 1 1 d . . .
C19 C 0.7435(19) 1.7999(18) 0.3480(10) 0.073(7) Uani 1 1 d . . .
H19A H 0.7759 1.8562 0.3282 0.088 Uiso 1 1 calc R . .
C20 C 0.635(2) 1.8076(19) 0.3528(9) 0.078(7) Uani 1 1 d . . .
H20A H 0.5907 1.8673 0.3348 0.093 Uiso 1 1 calc R . .
C21 C 0.585(2) 1.729(2) 0.3842(10) 0.086(8) Uani 1 1 d . . .
H21A H 0.5086 1.7375 0.3887 0.103 Uiso 1 1 calc R . .
C22 C 0.6475(18) 1.6380(17) 0.4086(8) 0.055(5) Uani 1 1 d . . .
C23 C 0.9302(17) 1.7083(19) 0.3641(10) 0.073(6) Uani 1 1 d . . .
H23A H 0.9460 1.7709 0.3405 0.109 Uiso 1 1 calc R . .
H23B H 0.9447 1.6373 0.3463 0.109 Uiso 1 1 calc R . .
H23C H 0.9790 1.7138 0.4007 0.109 Uiso 1 1 calc R . .
C24 C 0.600(2) 1.549(2) 0.4434(10) 0.087(8) Uani 1 1 d . . .
H24A H 0.6588 1.4937 0.4564 0.131 Uiso 1 1 calc R . .
H24B H 0.5356 1.5125 0.4205 0.131 Uiso 1 1 calc R . .
H24C H 0.5764 1.5852 0.4757 0.131 Uiso 1 1 calc R . .
C25 C 0.780(2) 1.1382(18) 0.2948(9) 0.074(7) Uani 1 1 d . . .
H25A H 0.7516 1.2077 0.2749 0.088 Uiso 1 1 calc R . .
H25B H 0.7168 1.0850 0.2931 0.088 Uiso 1 1 calc R . .
C26 C 0.8677(19) 1.0896(18) 0.2689(8) 0.066(6) Uani 1 1 d . . .
H26A H 0.8993 1.1465 0.2463 0.080 Uiso 1 1 calc R . .
H26B H 0.8372 1.0268 0.2441 0.080 Uiso 1 1 calc R . .
C27 C 0.9578(19) 1.0478(15) 0.3156(7) 0.057(5) Uani 1 1 d . . .
H27A H 1.0307 1.0855 0.3149 0.069 Uiso 1 1 calc R . .
H27B H 0.9681 0.9658 0.3129 0.069 Uiso 1 1 calc R . .
C28 C 0.9124(17) 1.0782(14) 0.3684(7) 0.052(5) Uani 1 1 d . . .
H28A H 0.8790 1.0116 0.3836 0.062 Uiso 1 1 calc R . .
H28B H 0.9735 1.1078 0.3974 0.062 Uiso 1 1 calc R . .
C29 C 0.665(2) 1.481(2) 0.2789(10) 0.079(7) Uani 1 1 d . . .
H29A H 0.6940 1.4455 0.2474 0.095 Uiso 1 1 calc R . .
H29B H 0.7204 1.5386 0.2958 0.095 Uiso 1 1 calc R . .
C30 C 0.551(3) 1.534(2) 0.2589(12) 0.099(9) Uani 1 1 d . . .
H30A H 0.5305 1.5284 0.2178 0.118 Uiso 1 1 calc R . .
H30B H 0.5516 1.6137 0.2699 0.118 Uiso 1 1 calc R . .
C31 C 0.469(2) 1.466(3) 0.2876(11) 0.112(11) Uani 1 1 d . . .
H31A H 0.4498 1.5068 0.3202 0.134 Uiso 1 1 calc R . .
H31B H 0.3991 1.4478 0.2613 0.134 Uiso 1 1 calc R . .
C32 C 0.537(2) 1.362(2) 0.3055(10) 0.081(7) Uani 1 1 d . . .
H32A H 0.5123 1.3273 0.3382 0.098 Uiso 1 1 calc R . .
H32B H 0.5292 1.3072 0.2747 0.098 Uiso 1 1 calc R . .
C33 C 0.557(2) 1.259(3) 0.4649(11) 0.093(9) Uani 1 1 d . . .
H33A H 0.5988 1.3120 0.4925 0.112 Uiso 1 1 calc R . .
H33B H 0.4889 1.2976 0.4454 0.112 Uiso 1 1 calc R . .
C34 C 0.527(3) 1.170(3) 0.4918(12) 0.113(11) Uani 1 1 d . . .
H34A H 0.4472 1.1757 0.4969 0.136 Uiso 1 1 calc R . .
H34B H 0.5758 1.1604 0.5287 0.136 Uiso 1 1 calc R . .
C35 C 0.544(3) 1.071(3) 0.4500(16) 0.130(13) Uani 1 1 d . . .
H35A H 0.5997 1.0155 0.4687 0.156 Uiso 1 1 calc R . .
H35B H 0.4719 1.0314 0.4366 0.156 Uiso 1 1 calc R . .
C36 C 0.585(2) 1.125(2) 0.4037(12) 0.086(8) Uani 1 1 d . . .
H36A H 0.6468 1.0813 0.3921 0.104 Uiso 1 1 calc R . .
H36B H 0.5236 1.1343 0.3712 0.104 Uiso 1 1 calc R . .

loop_
_atom_site_aniso_label
_atom_site_aniso_U_11
_atom_site_aniso_U_22
_atom_site_aniso_U_33
_atom_site_aniso_U_23
_atom_site_aniso_U_13
_atom_site_aniso_U_12
Eu1 0.0528(6) 0.0240(5) 0.0389(5) -0.0051(4) -0.0004(4) -0.0052(4)
Eu2 0.0421(7) 0.0209(6) 0.0277(6) -0.0016(4) 0.0045(4) -0.0049(5)
O1 0.051(7) 0.038(7) 0.040(6) -0.021(5) 0.011(5) -0.007(6)
O2 0.077(9) 0.035(7) 0.044(7) 0.000(5) 0.019(6) -0.028(6)
O3 0.059(8) 0.018(6) 0.062(8) 0.001(5) -0.009(6) 0.000(5)
O4 0.061(8) 0.031(7) 0.051(7) -0.002(5) 0.005(6) -0.006(6)
O5 0.087(10) 0.043(8) 0.056(8) 0.006(7) -0.031(7) 0.007(7)
O6 0.068(9) 0.068(10) 0.078(10) -0.026(8) 0.020(8) -0.031(8)
C1 0.071(12) 0.027(9) 0.044(10) -0.005(8) 0.021(9) -0.014(9)
C2 0.052(11) 0.033(10) 0.054(11) -0.013(8) 0.020(9) -0.008(8)
C3 0.104(18) 0.018(10) 0.101(18) -0.014(10) 0.043(14) -0.002(11)
C4 0.12(2) 0.052(14) 0.065(15) -0.010(11) 0.057(14) -0.009(14)
C5 0.13(2) 0.035(11) 0.052(12) -0.011(9) 0.057(13) -0.013(13)
C6 0.106(16) 0.016(9) 0.052(11) 0.000(8) 0.024(11) -0.004(10)
C7 0.080(15) 0.068(15) 0.042(11) -0.005(10) 0.009(10) -0.016(12)
C8 0.14(2) 0.031(11) 0.057(13) -0.013(9) 0.036(14) -0.011(13)
C9 0.040(9) 0.033(10) 0.039(9) 0.006(7) 0.005(7) -0.011(8)
C10 0.047(10) 0.053(12) 0.038(9) -0.018(8) 0.000(8) -0.010(9)
C11 0.058(12) 0.11(2) 0.030(10) 0.003(11) 0.015(9) -0.026(13)
C12 0.11(2) 0.057(15) 0.064(15) 0.032(12) 0.004(14) -0.035(14)
C13 0.061(12) 0.053(12) 0.050(12) 0.027(10) 0.007(10) -0.012(10)
C14 0.058(11) 0.041(11) 0.059(12) 0.008(9) 0.008(9) -0.016(9)
C15 0.084(15) 0.049(13) 0.060(13) -0.010(10) 0.003(11) -0.018(11)
C16 0.110(19) 0.036(12) 0.083(16) 0.010(11) 0.016(14) 0.003(12)
C17 0.041(10) 0.024(9) 0.078(13) -0.011(9) -0.011(9) 0.003(8)
C18 0.067(13) 0.031(10) 0.059(12) -0.009(9) -0.023(10) -0.012(9)
C19 0.069(15) 0.038(12) 0.096(17) -0.016(11) -0.034(13) 0.022(11)
C20 0.12(2) 0.040(12) 0.063(14) 0.002(11) -0.017(14) 0.017(14)
C21 0.076(16) 0.09(2) 0.077(17) -0.031(15) -0.013(13) 0.014(15)
C22 0.076(14) 0.047(12) 0.038(10) -0.010(9) -0.005(10) 0.000(11)
C23 0.058(13) 0.047(13) 0.106(18) 0.000(12) -0.005(12) -0.007(11)
C24 0.074(16) 0.10(2) 0.079(17) -0.013(15) -0.003(13) -0.005(15)
C25 0.083(15) 0.039(12) 0.084(16) -0.029(11) -0.025(13) 0.006(11)
C26 0.096(16) 0.052(13) 0.046(11) -0.010(9) -0.002(11) 0.041(12)
C27 0.098(16) 0.020(9) 0.052(11) -0.005(8) 0.006(11) 0.020(10)
C28 0.079(13) 0.024(9) 0.046(10) -0.003(8) -0.008(9) -0.009(9)
C29 0.093(17) 0.059(15) 0.073(15) -0.008(12) -0.020(13) 0.017(13)
C30 0.13(2) 0.068(18) 0.085(18) 0.017(14) -0.025(17) 0.018(17)
C31 0.069(17) 0.17(3) 0.076(18) 0.00(2) -0.041(14) 0.03(2)
C32 0.098(19) 0.067(16) 0.066(14) -0.011(12) -0.023(13) -0.007(14)
C33 0.091(19) 0.10(2) 0.093(19) -0.017(16) 0.034(16) -0.062(17)
C34 0.10(2) 0.16(4) 0.083(19) -0.03(2) 0.030(16) 0.01(2)
C35 0.11(2) 0.062(19) 0.20(4) 0.01(2) -0.02(3) -0.005(18)
C36 0.089(18) 0.053(14) 0.12(2) -0.027(14) 0.033(16) -0.048(13)

loop_
_atom_type_symbol
_atom_type_description
_atom_type_scat_dispersion_real
_atom_type_scat_dispersion_imag
_atom_type_scat_source
C C 0.0033 0.0016 'International Tables Vol C Tables 4.2.6.8 and 6.1.1.4'
H H 0.0000 0.0000 'International Tables Vol C Tables 4.2.6.8 and 6.1.1.4'
O O 0.0106 0.0060 'International Tables Vol C Tables 4.2.6.8 and 6.1.1.4'
Eu Eu -0.1578 3.6682 'International Tables Vol C Tables 4.2.6.8 and 6.1.1.4'

loop_
_geom_angle_atom_site_label_1
_geom_angle_atom_site_label_2
_geom_angle_atom_site_label_3
_geom_angle
_geom_angle_site_symmetry_1
_geom_angle_site_symmetry_3
_geom_angle_publ_flag
O3 Eu1 O1 78.5(4) . . ?
O3 Eu1 O2 78.1(4) . . ?
O1 Eu1 O2 78.7(4) . . ?
O3 Eu1 O6 126.2(5) . . ?
O1 Eu1 O6 147.4(5) . . ?
O2 Eu1 O6 85.8(4) . . ?
O3 Eu1 O4 148.8(4) . . ?
O1 Eu1 O4 84.0(4) . . ?
O2 Eu1 O4 123.5(4) . . ?
O6 Eu1 O4 81.0(4) . . ?
O3 Eu1 O5 86.8(4) . . ?
O1 Eu1 O5 128.2(5) . . ?
O2 Eu1 O5 145.9(5) . . ?
O6 Eu1 O5 78.7(5) . . ?
O4 Eu1 O5 84.0(4) . . ?
O3 Eu1 Eu2 46.7(3) . . ?
O1 Eu1 Eu2 46.6(2) . . ?
O2 Eu1 Eu2 47.4(3) . . ?
O6 Eu1 Eu2 132.1(3) . . ?
O4 Eu1 Eu2 129.1(3) . . ?
O5 Eu1 Eu2 132.5(3) . . ?
O1 Eu2 O1 180.000(2) 3_786 . ?
O1 Eu2 O3 75.0(4) 3_786 3_786 ?
O1 Eu2 O3 105.0(4) . 3_786 ?
O1 Eu2 O3 105.0(4) 3_786 . ?
O1 Eu2 O3 75.0(4) . . ?
O3 Eu2 O3 180.000(3) 3_786 . ?
O1 Eu2 O2 105.1(4) 3_786 . ?
O1 Eu2 O2 74.9(4) . . ?
O3 Eu2 O2 105.8(4) 3_786 . ?
O3 Eu2 O2 74.2(4) . . ?
O1 Eu2 O2 74.9(4) 3_786 3_786 ?
O1 Eu2 O2 105.1(4) . 3_786 ?
O3 Eu2 O2 74.2(4) 3_786 3_786 ?
O3 Eu2 O2 105.8(4) . 3_786 ?
O2 Eu2 O2 180.0(5) . 3_786 ?
O1 Eu2 Eu1 44.5(3) 3_786 3_786 ?
O1 Eu2 Eu1 135.5(3) . 3_786 ?
O3 Eu2 Eu1 44.4(2) 3_786 3_786 ?
O3 Eu2 Eu1 135.6(2) . 3_786 ?
O2 Eu2 Eu1 135.4(3) . 3_786 ?
O2 Eu2 Eu1 44.6(3) 3_786 3_786 ?
O1 Eu2 Eu1 135.5(3) 3_786 . ?
O1 Eu2 Eu1 44.5(3) . . ?
O3 Eu2 Eu1 135.6(2) 3_786 . ?
O3 Eu2 Eu1 44.4(2) . . ?
O2 Eu2 Eu1 44.6(3) . . ?
O2 Eu2 Eu1 135.4(3) 3_786 . ?
Eu1 Eu2 Eu1 180.0 3_786 . ?
C1 O1 Eu1 126.8(10) . . ?
C1 O1 Eu2 142.3(10) . . ?
Eu1 O1 Eu2 88.9(3) . . ?
C9 O2 Eu1 130.0(10) . . ?
C9 O2 Eu2 140.7(10) . . ?
Eu1 O2 Eu2 88.1(3) . . ?
C17 O3 Eu1 125.9(10) . . ?
C17 O3 Eu2 144.1(10) . . ?
Eu1 O3 Eu2 88.9(4) . . ?
C25 O4 C28 105.4(13) . . ?
C25 O4 Eu1 128.4(11) . . ?
C28 O4 Eu1 125.2(9) . . ?
C32 O5 C29 106.7(16) . . ?
C32 O5 Eu1 127.2(13) . . ?
C29 O5 Eu1 125.8(13) . . ?
C33 O6 C36 105.5(17) . . ?
C33 O6 Eu1 125.1(13) . . ?
C36 O6 Eu1 129.0(14) . . ?
O1 C1 C6 120.7(18) . . ?
O1 C1 C2 120.3(15) . . ?
C6 C1 C2 119.0(17) . . ?
C3 C2 C1 120.0(19) . . ?
C3 C2 C7 122(2) . . ?
C1 C2 C7 118.3(16) . . ?
C2 C3 C4 122(2) . . ?
C3 C4 C5 119(2) . . ?
C6 C5 C4 120.8(19) . . ?
C5 C6 C1 120(2) . . ?
C5 C6 C8 120.9(19) . . ?
C1 C6 C8 119.5(18) . . ?
O2 C9 C14 121.9(16) . . ?
O2 C9 C10 120.7(16) . . ?
C14 C9 C10 117.4(16) . . ?
C11 C10 C9 116.2(18) . . ?
C11 C10 C15 124.8(19) . . ?
C9 C10 C15 119.0(17) . . ?
C12 C11 C10 125(2) . . ?
C11 C12 C13 118.2(19) . . ?
C14 C13 C12 120(2) . . ?
C13 C14 C9 123(2) . . ?
C13 C14 C16 118.4(19) . . ?
C9 C14 C16 118.2(16) . . ?
O3 C17 C22 126.6(19) . . ?
O3 C17 C18 114.3(16) . . ?
C22 C17 C18 119.1(17) . . ?
C19 C18 C17 119(2) . . ?
C19 C18 C23 119(2) . . ?
C17 C18 C23 122.5(17) . . ?
C20 C19 C18 121(3) . . ?
C19 C20 C21 121(2) . . ?
C22 C21 C20 120(2) . . ?
C17 C22 C21 120(2) . . ?
C17 C22 C24 116.9(19) . . ?
C21 C22 C24 123(2) . . ?
O4 C25 C26 108.1(17) . . ?
C25 C26 C27 106.7(17) . . ?
C26 C27 C28 103.8(16) . . ?
O4 C28 C27 105.8(14) . . ?
O5 C29 C30 106(2) . . ?
C29 C30 C31 105(2) . . ?
C32 C31 C30 102(2) . . ?
O5 C32 C31 105(2) . . ?
C34 C33 O6 113(3) . . ?
C33 C34 C35 102(2) . . ?
C36 C35 C34 105(3) . . ?
O6 C36 C35 104(2) . . ?

loop_
_geom_bond_atom_site_label_1
_geom_bond_atom_site_label_2
_geom_bond_distance
_geom_bond_site_symmetry_2
_geom_bond_publ_flag
Eu1 O3 2.450(11) . ?
Eu1 O1 2.456(11) . ?
Eu1 O2 2.459(12) . ?
Eu1 O6 2.575(14) . ?
Eu1 O4 2.630(12) . ?
Eu1 O5 2.665(12) . ?
Eu1 Eu2 3.5033(8) . ?
Eu2 O1 2.546(10) 3_786 ?
Eu2 O1 2.546(10) . ?
Eu2 O3 2.551(11) 3_786 ?
Eu2 O3 2.551(11) . ?
Eu2 O2 2.580(11) . ?
Eu2 O2 2.580(11) 3_786 ?
Eu2 Eu1 3.5033(8) 3_786 ?
O1 C1 1.32(2) . ?
O2 C9 1.308(19) . ?
O3 C17 1.35(2) . ?
O4 C25 1.43(2) . ?
O4 C28 1.45(2) . ?
O5 C32 1.40(3) . ?
O5 C29 1.42(3) . ?
O6 C33 1.39(3) . ?
O6 C36 1.43(2) . ?
C1 C6 1.43(2) . ?
C1 C2 1.43(3) . ?
C2 C3 1.37(3) . ?
C2 C7 1.50(2) . ?
C3 C4 1.40(3) . ?
C4 C5 1.42(3) . ?
C5 C6 1.39(3) . ?
C6 C8 1.44(3) . ?
C9 C14 1.40(3) . ?
C9 C10 1.44(2) . ?
C10 C11 1.39(3) . ?
C10 C15 1.49(3) . ?
C11 C12 1.36(3) . ?
C12 C13 1.38(3) . ?
C13 C14 1.35(2) . ?
C14 C16 1.53(3) . ?
C17 C22 1.36(3) . ?
C17 C18 1.48(3) . ?
C18 C19 1.36(3) . ?
C18 C23 1.51(3) . ?
C19 C20 1.34(3) . ?
C20 C21 1.41(4) . ?
C21 C22 1.39(3) . ?
C22 C24 1.52(3) . ?
C25 C26 1.44(3) . ?
C26 C27 1.51(3) . ?
C27 C28 1.52(3) . ?
C29 C30 1.51(3) . ?
C30 C31 1.54(4) . ?
C31 C32 1.50(4) . ?
C33 C34 1.33(4) . ?
C34 C35 1.60(4) . ?
C35 C36 1.46(4) . ?
